data_4338343
loop_
_publ_author_name
'Swamy P, Chinna Ayya'
'Mukherjee, Sanjoy'
'Thilagar, Pakkirisamy'

_publ_section_title
;
 Multichannel-Emissive V-Shaped Boryl-BODIPY Dyads: Synthesis, Structure,
 and Remarkably Diverse Response toward Fluoride.
;
_journal_issue 10
_journal_name_full 'Inorganic chemistry'
_journal_page_first 4813
_journal_page_last 4823
_journal_paper_doi 10.1021/ic402470a
_journal_volume 53
_journal_year 2014
_chemical_formula_moiety 'C37 H40 B2 F2 N2'
_chemical_formula_sum 'C37 H40 B2 F2 N2'
_chemical_formula_weight 572.33
_chemical_name_systematic
;
 ?
;
_space_group_IT_number 7
_symmetry_cell_setting monoclinic
_symmetry_space_group_name_Hall 'P -2yc'
_symmetry_space_group_name_H-M 'P 1 c 1'
_atom_sites_solution_hydrogens geom
_atom_sites_solution_primary direct
_atom_sites_solution_secondary difmap
_audit_creation_method SHELXL-97
_cell_angle_alpha 90.00
_cell_angle_beta 91.995(4)
_cell_angle_gamma 90.00
_cell_formula_units_Z 4
_cell_length_a 20.3206(14)
_cell_length_b 11.9014(9)
_cell_length_c 13.1195(9)
_cell_measurement_temperature 293(2)
_cell_volume 3170.9(4)
_computing_structure_refinement 'SHELXL-97 (Sheldrick, 2008)'
_diffrn_ambient_temperature 293(2)
_diffrn_measured_fraction_theta_full 0.999
_diffrn_measured_fraction_theta_max 0.999
_diffrn_radiation_monochromator graphite
_diffrn_radiation_source 'fine-focus sealed tube'
_diffrn_radiation_type MoK\a
_diffrn_radiation_wavelength 0.71073
_diffrn_reflns_av_R_equivalents 0.0754
_diffrn_reflns_av_sigmaI/netI 0.0789
_diffrn_reflns_limit_h_max 24
_diffrn_reflns_limit_h_min -24
_diffrn_reflns_limit_k_max 14
_diffrn_reflns_limit_k_min -14
_diffrn_reflns_limit_l_max 15
_diffrn_reflns_limit_l_min -15
_diffrn_reflns_number 46825
_diffrn_reflns_theta_full 25.00
_diffrn_reflns_theta_max 25.00
_diffrn_reflns_theta_min 1.71
_exptl_absorpt_coefficient_mu 0.076
_exptl_absorpt_correction_T_max 0.986
_exptl_absorpt_correction_T_min 0.976
_exptl_absorpt_correction_type empirical
_exptl_absorpt_process_details empirical
_exptl_crystal_density_diffrn 1.199
_exptl_crystal_density_method 'not measured'
_exptl_crystal_F_000 1216
_exptl_crystal_size_max 0.34
_exptl_crystal_size_mid 0.27
_exptl_crystal_size_min 0.18
_refine_diff_density_max 0.362
_refine_diff_density_min -0.280
_refine_diff_density_rms 0.062
_refine_ls_abs_structure_details 'Flack H D (1983), Acta Cryst. A39, 876-881'
_refine_ls_abs_structure_Flack -1.2(11)
_refine_ls_extinction_method none
_refine_ls_goodness_of_fit_ref 1.025
_refine_ls_hydrogen_treatment mixed
_refine_ls_matrix_type full
_refine_ls_number_parameters 775
_refine_ls_number_reflns 11042
_refine_ls_number_restraints 2
_refine_ls_restrained_S_all 1.025
_refine_ls_R_factor_all 0.1224
_refine_ls_R_factor_gt 0.0763
_refine_ls_shift/su_max 0.000
_refine_ls_shift/su_mean 0.000
_refine_ls_structure_factor_coef Fsqd
_refine_ls_weighting_details 'calc w=1/[\s^2^(Fo^2^)+(0.1360P)^2^+0.0000P] where P=(Fo^2^+2Fc^2^)/3'
_refine_ls_weighting_scheme calc
_refine_ls_wR_factor_gt 0.1956
_refine_ls_wR_factor_ref 0.2174
_reflns_number_gt 7336
_reflns_number_total 11042
_reflns_threshold_expression >2\s(I)
_cod_data_source_file ic402470a_si_002.cif
_cod_data_source_block 3
_cod_depositor_comments 'Adding full bibliography for 4338341--4338343.cif.'
_cod_original_sg_symbol_H-M 'P c'
_cod_database_code 4338343

loop_
_symmetry_equiv_pos_as_xyz
'x, y, z'
'x, -y, z+1/2'

loop_
_atom_site_label
_atom_site_type_symbol
_atom_site_fract_x
_atom_site_fract_y
_atom_site_fract_z
_atom_site_U_iso_or_equiv
_atom_site_adp_type
_atom_site_occupancy
_atom_site_symmetry_multiplicity
_atom_site_calc_flag
_atom_site_refinement_flags
C15 C 0.1148(2) 0.4384(4) 0.2789(3) 0.0285(11) Uani 1 1 d .
C7 C 0.1293(2) 0.5370(4) 0.2271(3) 0.0266(10) Uani 1 1 d .
C1 C 0.0183(2) 0.7922(4) 0.2164(3) 0.0298(11) Uani 1 1 d .
C8 C 0.1739(2) 0.5364(4) 0.1478(4) 0.0319(11) Uani 1 1 d .
C12 C 0.1230(3) 0.2575(4) 0.3179(4) 0.0354(11) Uani 1 1 d .
C20 C -0.0420(2) 0.9776(4) 0.1389(3) 0.0311(11) Uani 1 1 d .
C11 C 0.2395(2) 0.4594(4) 0.0350(4) 0.0340(11) Uani 1 1 d .
C33 C -0.1316(3) 0.7184(5) -0.0889(4) 0.0479(14) Uani 1 1 d .
H33 H -0.1370 0.7318 -0.1586 0.058 Uiso 1 1 calc R
C14 C 0.0710(2) 0.4174(4) 0.3604(3) 0.0327(11) Uani 1 1 d .
C10 C 0.2381(2) 0.5746(4) 0.0158(4) 0.0365(12) Uani 1 1 d .
H10 H 0.2601 0.6114 -0.0354 0.044 Uiso 1 1 calc R
C2 C 0.0478(2) 0.6889(4) 0.1933(3) 0.0286(10) Uani 1 1 d .
H2 H 0.0334 0.6497 0.1354 0.034 Uiso 1 1 calc R
C3 C 0.0981(2) 0.6442(4) 0.2554(3) 0.0307(11) Uani 1 1 d .
C9 C 0.1981(2) 0.6248(4) 0.0867(4) 0.0358(12) Uani 1 1 d .
C17 C 0.2775(3) 0.3731(5) -0.0209(4) 0.0448(13) Uani 1 1 d .
H17A H 0.2696 0.3002 0.0075 0.067 Uiso 1 1 calc R
H17B H 0.3237 0.3900 -0.0146 0.067 Uiso 1 1 calc R
H17C H 0.2637 0.3735 -0.0917 0.067 Uiso 1 1 calc R
C13 C 0.0768(2) 0.3035(4) 0.3801(4) 0.0353(12) Uani 1 1 d .
H13 H 0.0532 0.2641 0.4280 0.042 Uiso 1 1 calc R
C29 C -0.0820(2) 0.7661(4) 0.0767(4) 0.0317(11) Uani 1 1 d .
C25 C 0.0119(2) 1.0471(4) 0.1183(3) 0.0325(11) Uani 1 1 d .
C34 C -0.0918(2) 0.7894(4) -0.0313(4) 0.0382(12) Uani 1 1 d .
C22 C -0.1081(2) 1.1469(4) 0.1501(3) 0.0322(11) Uani 1 1 d .
H22 H -0.1487 1.1806 0.1603 0.039 Uiso 1 1 calc R
C30 C -0.1153(2) 0.6747(4) 0.1179(4) 0.0391(12) Uani 1 1 d .
C24 C 0.0046(3) 1.1635(4) 0.1159(4) 0.0347(12) Uani 1 1 d .
H24 H 0.0412 1.2082 0.1045 0.042 Uiso 1 1 calc R
C18 C 0.1472(3) 0.1391(4) 0.3151(4) 0.0436(13) Uani 1 1 d .
H18A H 0.1798 0.1322 0.2643 0.065 Uiso 1 1 calc R
H18B H 0.1110 0.0897 0.2987 0.065 Uiso 1 1 calc R
H18C H 0.1663 0.1193 0.3806 0.065 Uiso 1 1 calc R
C23 C -0.0550(3) 1.2137(4) 0.1300(4) 0.0389(12) Uani 1 1 d .
C31 C -0.1573(3) 0.6071(5) 0.0561(5) 0.0496(15) Uani 1 1 d .
H31 H -0.1806 0.5486 0.0852 0.059 Uiso 1 1 calc R
C21 C -0.1030(2) 1.0290(4) 0.1559(3) 0.0304(11) Uani 1 1 d .
C26 C -0.1616(3) 0.9632(5) 0.1849(4) 0.0449(13) Uani 1 1 d .
H26A H -0.1981 1.0132 0.1938 0.067 Uiso 1 1 calc R
H26B H -0.1519 0.9239 0.2475 0.067 Uiso 1 1 calc R
H26C H -0.1727 0.9101 0.1320 0.067 Uiso 1 1 calc R
C5 C 0.0889(3) 0.8014(4) 0.3697(4) 0.0423(13) Uani 1 1 d .
H5 H 0.1024 0.8386 0.4292 0.051 Uiso 1 1 calc R
C35 C -0.1122(3) 0.6509(5) 0.2314(5) 0.0487(14) Uani 1 1 d .
H35A H -0.1380 0.5854 0.2452 0.073 Uiso 1 1 calc R
H35B H -0.1294 0.7140 0.2674 0.073 Uiso 1 1 calc R
H35C H -0.0674 0.6380 0.2536 0.073 Uiso 1 1 calc R
C6 C 0.0411(2) 0.8475(4) 0.3059(4) 0.0388(12) Uani 1 1 d .
H6 H 0.0232 0.9169 0.3222 0.047 Uiso 1 1 calc R
C4 C 0.1168(3) 0.6999(4) 0.3453(4) 0.0369(12) Uani 1 1 d .
H4 H 0.1485 0.6681 0.3892 0.044 Uiso 1 1 calc R
C37 C -0.0614(3) 0.8859(4) -0.0815(3) 0.0436(13) Uani 1 1 d .
H37A H -0.0351 0.9274 -0.0324 0.065 Uiso 1 1 calc R
H37B H -0.0953 0.9338 -0.1103 0.065 Uiso 1 1 calc R
H37C H -0.0341 0.8596 -0.1347 0.065 Uiso 1 1 calc R
C16 C 0.1872(3) 0.7475(4) 0.0948(4) 0.0425(13) Uani 1 1 d .
H16A H 0.1585 0.7625 0.1498 0.064 Uiso 1 1 calc R
H16B H 0.1675 0.7750 0.0321 0.064 Uiso 1 1 calc R
H16C H 0.2286 0.7846 0.1078 0.064 Uiso 1 1 calc R
C27 C -0.0614(3) 1.3400(4) 0.1277(5) 0.0527(15) Uani 1 1 d .
H27A H -0.1060 1.3607 0.1402 0.079 Uiso 1 1 calc R
H27B H -0.0495 1.3675 0.0620 0.079 Uiso 1 1 calc R
H27C H -0.0326 1.3721 0.1795 0.079 Uiso 1 1 calc R
C19 C 0.0276(3) 0.4952(4) 0.4158(4) 0.0421(13) Uani 1 1 d .
H19A H 0.0321 0.5698 0.3891 0.063 Uiso 1 1 calc R
H19B H 0.0400 0.4949 0.4871 0.063 Uiso 1 1 calc R
H19C H -0.0173 0.4712 0.4069 0.063 Uiso 1 1 calc R
C28 C 0.0786(2) 0.9978(4) 0.0947(4) 0.0427(13) Uani 1 1 d .
H28A H 0.0767 0.9174 0.0994 0.064 Uiso 1 1 calc R
H28B H 0.1113 1.0259 0.1428 0.064 Uiso 1 1 calc R
H28C H 0.0900 1.0190 0.0269 0.064 Uiso 1 1 calc R
C32 C -0.1642(3) 0.6270(4) -0.0469(4) 0.0436(13) Uani 1 1 d .
C36 C -0.2098(3) 0.5520(6) -0.1102(6) 0.0688(19) Uani 1 1 d .
H36A H -0.2098 0.5753 -0.1802 0.103 Uiso 1 1 calc R
H36B H -0.2537 0.5575 -0.0857 0.103 Uiso 1 1 calc R
H36C H -0.1950 0.4756 -0.1048 0.103 Uiso 1 1 calc R
C68 C 0.4945(3) -0.6245(5) 0.0446(4) 0.0448(13) Uani 1 1 d .
H68 H 0.5232 -0.6612 0.0020 0.054 Uiso 1 1 calc R
C44 C 0.6340(2) -0.0061(4) 0.1482(4) 0.0428(13) Uani 1 1 d .
C39 C 0.5479(3) -0.1608(4) 0.1434(4) 0.0400(13) Uani 1 1 d .
H39 H 0.5217 -0.1178 0.0989 0.048 Uiso 1 1 calc R
C58 C 0.3790(2) -0.2151(4) -0.0007(4) 0.0413(13) Uani 1 1 d .
C71 C 0.4066(2) -0.5125(4) 0.1642(3) 0.0372(12) Uani 1 1 d .
C66 C 0.4539(3) -0.4475(4) 0.1134(4) 0.0386(12) Uani 1 1 d .
C52 C 0.6774(2) 0.0050(5) 0.0686(4) 0.0458(14) Uani 1 1 d .
C51 C 0.7053(3) -0.0760(5) 0.0013(4) 0.0473(14) Uani 1 1 d .
C38 C 0.5257(3) -0.2653(5) 0.1734(4) 0.0426(13) Uani 1 1 d .
C59 C 0.3378(2) -0.1263(4) -0.0290(4) 0.0439(13) Uani 1 1 d .
H59 H 0.3241 -0.1170 -0.0969 0.053 Uiso 1 1 calc R
C69 C 0.4502(3) -0.6853(4) 0.0954(4) 0.0400(12) Uani 1 1 d .
C49 C 0.7475(3) 0.0948(5) -0.0297(4) 0.0483(14) Uani 1 1 d .
C73 C 0.4468(3) -0.8119(5) 0.0845(5) 0.0522(15) Uani 1 1 d .
H73A H 0.4126 -0.8407 0.1258 0.078 Uiso 1 1 calc R
H73B H 0.4882 -0.8442 0.1063 0.078 Uiso 1 1 calc R
H73C H 0.4374 -0.8310 0.0144 0.078 Uiso 1 1 calc R
C48 C 0.6112(3) 0.2676(5) 0.2436(5) 0.0560(16) Uani 1 1 d .
C74 C 0.3582(3) -0.4573(5) 0.2337(4) 0.0467(14) Uani 1 1 d .
H74A H 0.3645 -0.3773 0.2330 0.070 Uiso 1 1 calc R
H74B H 0.3653 -0.4849 0.3020 0.070 Uiso 1 1 calc R
H74C H 0.3141 -0.4746 0.2103 0.070 Uiso 1 1 calc R
C70 C 0.4057(3) -0.6275(4) 0.1547(4) 0.0383(12) Uani 1 1 d .
H70 H 0.3743 -0.6682 0.1890 0.046 Uiso 1 1 calc R
C45 C 0.6154(3) 0.0864(6) 0.2039(4) 0.0535(16) Uani 1 1 d .
C57 C 0.4029(3) -0.2302(4) 0.1011(4) 0.0389(12) Uani 1 1 d .
C62 C 0.3790(3) -0.1539(5) 0.1752(4) 0.0470(14) Uani 1 1 d .
C67 C 0.4983(3) -0.5065(4) 0.0545(4) 0.0440(13) Uani 1 1 d .
C46 C 0.5727(3) 0.0969(6) 0.2905(5) 0.0589(17) Uani 1 1 d .
C56 C 0.6944(3) -0.1991(6) -0.0021(5) 0.068(2) Uani 1 1 d .
H56A H 0.6626 -0.2195 0.0469 0.102 Uiso 1 1 calc R
H56B H 0.7352 -0.2371 0.0136 0.102 Uiso 1 1 calc R
H56C H 0.6785 -0.2203 -0.0691 0.102 Uiso 1 1 calc R
C47 C 0.5721(3) 0.2104(6) 0.3105(5) 0.0613(18) Uani 1 1 d .
H47 H 0.5486 0.2441 0.3619 0.074 Uiso 1 1 calc R
C63 C 0.3967(3) -0.2974(5) -0.0834(4) 0.0502(15) Uani 1 1 d .
H63A H 0.4250 -0.3547 -0.0549 0.075 Uiso 1 1 calc R
H63B H 0.4191 -0.2584 -0.1361 0.075 Uiso 1 1 calc R
H63C H 0.3573 -0.3313 -0.1118 0.075 Uiso 1 1 calc R
C40 C 0.6090(3) -0.1181(5) 0.1784(4) 0.0469(14) Uani 1 1 d .
C61 C 0.3375(3) -0.0662(5) 0.1442(5) 0.0531(16) Uani 1 1 d .
H61 H 0.3231 -0.0159 0.1928 0.064 Uiso 1 1 calc R
C65 C 0.3938(3) -0.1684(6) 0.2876(5) 0.0658(18) Uani 1 1 d .
H65A H 0.4229 -0.2313 0.2983 0.099 Uiso 1 1 calc R
H65B H 0.3536 -0.1816 0.3219 0.099 Uiso 1 1 calc R
H65C H 0.4146 -0.1017 0.3144 0.099 Uiso 1 1 calc R
C72 C 0.5501(4) -0.4480(5) -0.0075(5) 0.071(2) Uani 1 1 d .
H72A H 0.5489 -0.3686 0.0055 0.106 Uiso 1 1 calc R
H72B H 0.5412 -0.4616 -0.0788 0.106 Uiso 1 1 calc R
H72C H 0.5929 -0.4768 0.0116 0.106 Uiso 1 1 calc R
C50 C 0.7466(3) -0.0183(5) -0.0576(4) 0.0525(15) Uani 1 1 d .
H50 H 0.7710 -0.0493 -0.1092 0.063 Uiso 1 1 calc R
C60 C 0.3173(3) -0.0517(5) 0.0443(6) 0.0534(16) Uani 1 1 d .
C42 C 0.6232(4) -0.2838(6) 0.2795(5) 0.077(2) Uani 1 1 d .
H42 H 0.6482 -0.3252 0.3268 0.093 Uiso 1 1 calc R
C55 C 0.7863(3) 0.1909(5) -0.0695(4) 0.0542(15) Uani 1 1 d .
H55A H 0.7753 0.2583 -0.0338 0.081 Uiso 1 1 calc R
H55B H 0.7762 0.2004 -0.1410 0.081 Uiso 1 1 calc R
H55C H 0.8325 0.1758 -0.0593 0.081 Uiso 1 1 calc R
C53 C 0.5393(3) 0.0089(7) 0.3499(6) 0.086(2) Uani 1 1 d .
H53A H 0.5473 -0.0634 0.3202 0.129 Uiso 1 1 calc R
H53B H 0.4928 0.0232 0.3488 0.129 Uiso 1 1 calc R
H53C H 0.5563 0.0098 0.4191 0.129 Uiso 1 1 calc R
C54 C 0.6251(3) 0.3908(6) 0.2375(5) 0.0669(19) Uani 1 1 d .
H54A H 0.6536 0.4050 0.1822 0.100 Uiso 1 1 calc R
H54B H 0.6459 0.4156 0.3003 0.100 Uiso 1 1 calc R
H54C H 0.5845 0.4308 0.2261 0.100 Uiso 1 1 calc R
C43 C 0.5647(3) -0.3260(5) 0.2419(4) 0.0566(16) Uani 1 1 d .
H43 H 0.5510 -0.3966 0.2628 0.068 Uiso 1 1 calc R
C64 C 0.2713(3) 0.0471(6) 0.0144(7) 0.082(2) Uani 1 1 d .
H64A H 0.2621 0.0458 -0.0579 0.123 Uiso 1 1 calc R
H64B H 0.2923 0.1168 0.0328 0.123 Uiso 1 1 calc R
H64C H 0.2308 0.0403 0.0496 0.123 Uiso 1 1 calc R
C41 C 0.6456(4) -0.1806(6) 0.2481(5) 0.071(2) Uani 1 1 d .
H41 H 0.6857 -0.1531 0.2740 0.085 Uiso 1 1 calc R
B1 B -0.0363(3) 0.8446(4) 0.1430(4) 0.0288(12) Uani 1 1 d .
B2 B 0.1929(3) 0.3202(5) 0.1673(4) 0.0325(13) Uani 1 1 d .
B3 B 0.4585(3) -0.3155(5) 0.1284(4) 0.0404(15) Uani 1 1 d .
B4 B 0.6863(3) 0.2224(6) 0.0955(6) 0.0515(17) Uani 1 1 d .
N1 N 0.14548(19) 0.3384(3) 0.2539(3) 0.0315(9) Uani 1 1 d .
N2 N 0.20150(18) 0.4355(3) 0.1144(3) 0.0290(9) Uani 1 1 d .
N3 N 0.6380(2) 0.1929(4) 0.1796(4) 0.0482(12) Uani 1 1 d .
N4 N 0.7045(2) 0.1091(4) 0.0452(3) 0.0477(12) Uani 1 1 d .
F1 F 0.16703(14) 0.2439(2) 0.0967(2) 0.0415(7) Uani 1 1 d .
F2 F 0.25291(13) 0.2806(2) 0.2042(2) 0.0423(7) Uani 1 1 d .
F3 F 0.74434(15) 0.2681(3) 0.1442(3) 0.0615(10) Uani 1 1 d .
F4 F 0.66103(17) 0.2961(3) 0.0258(3) 0.0645(9) Uani 1 1 d .

loop_
_atom_site_aniso_label
_atom_site_aniso_U_11
_atom_site_aniso_U_22
_atom_site_aniso_U_33
_atom_site_aniso_U_23
_atom_site_aniso_U_13
_atom_site_aniso_U_12
C15 0.031(3) 0.021(3) 0.033(2) 0.0037(19) 0.004(2) 0.002(2)
C7 0.030(2) 0.024(3) 0.026(2) -0.0001(18) -0.001(2) -0.001(2)
C1 0.036(3) 0.028(3) 0.026(2) 0.0044(19) 0.007(2) -0.003(2)
C8 0.030(3) 0.025(3) 0.040(3) 0.007(2) -0.003(2) 0.003(2)
C12 0.045(3) 0.027(3) 0.035(3) 0.007(2) 0.006(2) -0.003(2)
C20 0.035(3) 0.031(3) 0.027(2) 0.006(2) 0.003(2) 0.008(2)
C11 0.026(3) 0.041(3) 0.036(3) 0.001(2) 0.002(2) 0.003(2)
C33 0.043(3) 0.059(4) 0.042(3) -0.011(3) 0.000(3) 0.023(3)
C14 0.035(3) 0.032(3) 0.032(2) 0.003(2) 0.007(2) -0.005(2)
C10 0.040(3) 0.033(3) 0.036(3) 0.012(2) 0.005(2) -0.007(2)
C2 0.027(2) 0.030(3) 0.029(2) 0.007(2) 0.009(2) -0.006(2)
C3 0.033(3) 0.030(3) 0.030(2) 0.008(2) 0.005(2) 0.004(2)
C9 0.031(3) 0.036(3) 0.040(3) 0.011(2) 0.002(2) -0.003(2)
C17 0.039(3) 0.052(4) 0.045(3) 0.001(3) 0.015(2) -0.002(3)
C13 0.031(3) 0.037(3) 0.038(3) 0.006(2) 0.009(2) -0.002(2)
C29 0.029(3) 0.026(3) 0.040(3) 0.000(2) 0.003(2) 0.009(2)
C25 0.034(3) 0.036(3) 0.028(2) 0.000(2) 0.008(2) 0.005(2)
C34 0.030(3) 0.043(3) 0.042(3) -0.010(2) 0.006(2) 0.014(2)
C22 0.037(3) 0.035(3) 0.025(2) 0.000(2) 0.005(2) 0.013(2)
C30 0.034(3) 0.037(3) 0.047(3) -0.004(2) 0.006(2) 0.008(2)
C24 0.038(3) 0.026(3) 0.040(3) 0.008(2) 0.008(2) 0.002(2)
C18 0.063(4) 0.026(3) 0.043(3) 0.007(2) 0.012(3) 0.006(3)
C23 0.052(3) 0.026(3) 0.039(3) 0.006(2) 0.007(3) 0.011(3)
C31 0.037(3) 0.034(3) 0.079(4) -0.010(3) 0.008(3) 0.016(3)
C21 0.034(3) 0.035(3) 0.022(2) -0.002(2) 0.002(2) 0.007(2)
C26 0.043(3) 0.043(3) 0.049(3) 0.008(2) 0.013(3) 0.007(3)
C5 0.051(3) 0.044(3) 0.031(2) -0.004(2) -0.004(2) 0.005(3)
C35 0.035(3) 0.038(3) 0.074(4) 0.019(3) 0.012(3) 0.004(2)
C6 0.048(3) 0.027(3) 0.042(3) 0.005(2) 0.007(3) 0.005(2)
C4 0.043(3) 0.033(3) 0.034(3) -0.001(2) -0.004(2) 0.000(2)
C37 0.058(4) 0.044(3) 0.029(3) -0.007(2) 0.007(2) 0.011(3)
C16 0.045(3) 0.023(3) 0.060(3) 0.010(2) 0.010(3) -0.004(2)
C27 0.063(4) 0.028(3) 0.068(4) 0.012(3) 0.015(3) 0.012(3)
C19 0.050(3) 0.035(3) 0.042(3) 0.009(2) 0.015(3) 0.010(2)
C28 0.040(3) 0.038(3) 0.052(3) -0.002(2) 0.017(3) -0.004(2)
C32 0.043(3) 0.040(3) 0.047(3) -0.014(3) 0.001(3) 0.011(3)
C36 0.051(4) 0.066(5) 0.089(5) -0.032(4) -0.004(4) -0.001(3)
C68 0.048(3) 0.041(3) 0.046(3) -0.008(2) 0.002(3) -0.001(3)
C44 0.029(3) 0.035(3) 0.063(3) -0.017(3) -0.006(3) -0.002(2)
C39 0.043(3) 0.044(3) 0.033(3) -0.012(2) 0.004(2) 0.006(3)
C58 0.036(3) 0.040(3) 0.049(3) 0.002(2) 0.020(3) -0.014(2)
C71 0.040(3) 0.047(3) 0.024(2) 0.003(2) 0.000(2) -0.001(3)
C66 0.043(3) 0.043(3) 0.031(3) -0.004(2) 0.008(2) -0.004(3)
C52 0.027(3) 0.052(4) 0.059(3) -0.019(3) 0.002(3) 0.007(3)
C51 0.039(3) 0.047(4) 0.055(3) -0.025(3) -0.007(3) 0.008(3)
C38 0.041(3) 0.045(3) 0.043(3) -0.004(3) 0.009(3) 0.006(3)
C59 0.031(3) 0.041(3) 0.060(3) 0.013(3) 0.007(3) -0.011(3)
C69 0.050(3) 0.034(3) 0.036(3) 0.007(2) -0.006(2) 0.003(3)
C49 0.039(3) 0.063(4) 0.043(3) -0.017(3) 0.003(3) 0.009(3)
C73 0.056(4) 0.040(3) 0.060(4) 0.001(3) -0.002(3) -0.012(3)
C48 0.047(3) 0.054(4) 0.066(4) -0.023(3) 0.001(3) 0.014(3)
C74 0.050(3) 0.050(3) 0.041(3) -0.001(3) 0.017(3) -0.009(3)
C70 0.051(3) 0.034(3) 0.030(2) 0.005(2) 0.002(2) -0.004(3)
C45 0.034(3) 0.070(5) 0.056(4) -0.025(3) -0.004(3) 0.009(3)
C57 0.036(3) 0.034(3) 0.047(3) -0.002(2) 0.008(2) -0.009(2)
C62 0.034(3) 0.045(3) 0.063(4) -0.011(3) 0.018(3) -0.003(3)
C67 0.049(3) 0.038(3) 0.047(3) 0.005(2) 0.020(3) 0.005(3)
C46 0.047(4) 0.059(4) 0.071(4) -0.026(3) 0.009(3) 0.000(3)
C56 0.046(4) 0.077(5) 0.082(5) -0.043(4) 0.012(3) -0.002(3)
C47 0.048(4) 0.072(5) 0.065(4) -0.032(3) 0.014(3) 0.012(3)
C63 0.049(3) 0.055(4) 0.047(3) 0.000(3) 0.017(3) -0.010(3)
C40 0.033(3) 0.054(4) 0.053(3) -0.010(3) 0.000(3) 0.010(3)
C61 0.054(4) 0.034(3) 0.074(4) -0.005(3) 0.028(3) -0.001(3)
C65 0.067(4) 0.071(4) 0.061(4) -0.021(3) 0.021(3) 0.006(3)
C72 0.102(5) 0.043(4) 0.070(4) 0.009(3) 0.051(4) -0.007(4)
C50 0.047(3) 0.065(4) 0.047(3) -0.020(3) 0.006(3) 0.005(3)
C60 0.033(3) 0.033(3) 0.095(5) 0.011(3) 0.009(3) -0.013(2)
C42 0.092(6) 0.073(5) 0.065(4) 0.010(4) -0.026(4) 0.008(4)
C55 0.054(4) 0.065(4) 0.044(3) -0.011(3) 0.008(3) 0.001(3)
C53 0.075(5) 0.098(6) 0.088(5) -0.039(5) 0.036(4) -0.023(5)
C54 0.074(4) 0.059(4) 0.067(4) -0.026(3) -0.012(3) 0.027(3)
C43 0.068(4) 0.054(4) 0.046(3) 0.000(3) -0.006(3) 0.007(3)
C64 0.054(4) 0.048(4) 0.145(7) 0.006(4) 0.018(5) 0.010(3)
C41 0.077(5) 0.055(4) 0.078(5) -0.012(4) -0.028(4) 0.002(4)
B1 0.031(3) 0.028(3) 0.028(3) 0.006(2) 0.014(2) 0.003(2)
B2 0.032(3) 0.031(3) 0.035(3) 0.003(2) 0.008(2) -0.006(3)
B3 0.046(4) 0.048(4) 0.028(3) 0.001(3) 0.020(3) 0.003(3)
B4 0.040(4) 0.052(4) 0.063(4) -0.014(4) 0.002(3) 0.001(3)
N1 0.032(2) 0.026(2) 0.037(2) 0.0083(17) 0.0080(18) 0.0022(18)
N2 0.029(2) 0.027(2) 0.032(2) 0.0013(17) 0.0107(17) -0.0015(17)
N3 0.043(3) 0.039(3) 0.063(3) -0.016(2) 0.004(2) 0.008(2)
N4 0.040(3) 0.051(3) 0.053(3) -0.015(2) 0.003(2) 0.007(2)
F1 0.0441(17) 0.0326(15) 0.0485(16) -0.0011(13) 0.0131(14) -0.0019(13)
F2 0.0292(15) 0.0411(17) 0.0572(18) 0.0185(14) 0.0083(14) 0.0037(13)
F3 0.0396(18) 0.062(2) 0.083(2) -0.0329(18) 0.0058(17) -0.0016(16)
F4 0.066(2) 0.060(2) 0.068(2) -0.0037(18) 0.0043(18) 0.0186(18)

loop_
_atom_type_symbol
_atom_type_description
_atom_type_scat_dispersion_real
_atom_type_scat_dispersion_imag
_atom_type_scat_source
C C 0.0033 0.0016 'International Tables Vol C Tables 4.2.6.8 and 6.1.1.4'
H H 0.0000 0.0000 'International Tables Vol C Tables 4.2.6.8 and 6.1.1.4'
B B 0.0013 0.0007 'International Tables Vol C Tables 4.2.6.8 and 6.1.1.4'
N N 0.0061 0.0033 'International Tables Vol C Tables 4.2.6.8 and 6.1.1.4'
F F 0.0171 0.0103 'International Tables Vol C Tables 4.2.6.8 and 6.1.1.4'

loop_
_geom_angle_atom_site_label_1
_geom_angle_atom_site_label_2
_geom_angle_atom_site_label_3
_geom_angle
N1 C15 C7 120.2(4)
N1 C15 C14 108.8(4)
C7 C15 C14 131.1(4)
C15 C7 C8 120.7(4)
C15 C7 C3 120.3(4)
C8 C7 C3 118.9(4)
C2 C1 C6 117.3(4)
C2 C1 B1 120.8(4)
C6 C1 B1 121.9(4)
N2 C8 C7 120.7(4)
N2 C8 C9 107.9(4)
C7 C8 C9 131.3(5)
N1 C12 C13 109.5(4)
N1 C12 C18 122.2(4)
C13 C12 C18 128.4(4)
C25 C20 C21 118.1(4)
C25 C20 B1 122.5(4)
C21 C20 B1 119.5(4)
N2 C11 C10 109.8(4)
N2 C11 C17 123.7(4)
C10 C11 C17 126.5(4)
C34 C33 C32 122.6(5)
C13 C14 C15 105.0(4)
C13 C14 C19 124.6(4)
C15 C14 C19 130.4(4)
C9 C10 C11 108.1(4)
C3 C2 C1 121.3(4)
C2 C3 C4 119.1(4)
C2 C3 C7 119.8(4)
C4 C3 C7 121.1(4)
C10 C9 C8 106.4(4)
C10 C9 C16 124.3(4)
C8 C9 C16 129.3(5)
C12 C13 C14 109.5(4)
C30 C29 C34 118.3(4)
C30 C29 B1 122.3(4)
C34 C29 B1 119.3(4)
C24 C25 C20 120.4(4)
C24 C25 C28 118.3(4)
C20 C25 C28 121.3(4)
C33 C34 C29 118.5(5)
C33 C34 C37 118.8(5)
C29 C34 C37 122.8(4)
C23 C22 C21 122.0(4)
C29 C30 C31 120.8(5)
C29 C30 C35 121.5(5)
C31 C30 C35 117.5(5)
C23 C24 C25 121.6(5)
C24 C23 C22 118.6(4)
C24 C23 C27 120.5(5)
C22 C23 C27 120.9(5)
C32 C31 C30 120.4(6)
C20 C21 C22 119.2(4)
C20 C21 C26 122.0(4)
C22 C21 C26 118.7(4)
C6 C5 C4 119.8(5)
C5 C6 C1 121.6(5)
C5 C4 C3 120.8(5)
C31 C32 C33 119.3(5)
C31 C32 C36 118.5(6)
C33 C32 C36 122.1(5)
C69 C68 C67 121.5(5)
C45 C44 C52 120.8(5)
C45 C44 C40 118.1(5)
C52 C44 C40 121.0(5)
C38 C39 C40 121.7(5)
C59 C58 C57 122.1(5)
C59 C58 C63 117.1(5)
C57 C58 C63 120.7(5)
C70 C71 C66 120.5(5)
C70 C71 C74 118.6(4)
C66 C71 C74 120.8(4)
C67 C66 C71 116.5(5)
C67 C66 B3 122.0(4)
C71 C66 B3 121.3(4)
N4 C52 C44 120.8(5)
N4 C52 C51 107.1(5)
C44 C52 C51 132.0(6)
C50 C51 C52 106.1(5)
C50 C51 C56 125.6(5)
C52 C51 C56 128.3(6)
C43 C38 C39 117.9(5)
C43 C38 B3 120.9(5)
C39 C38 B3 121.2(5)
C60 C59 C58 119.7(6)
C68 C69 C70 117.9(5)
C68 C69 C73 121.0(5)
C70 C69 C73 121.0(5)
N4 C49 C50 108.1(5)
N4 C49 C55 121.4(5)
C50 C49 C55 130.4(5)
N3 C48 C47 108.9(6)
N3 C48 C54 122.1(6)
C47 C48 C54 129.0(5)
C71 C70 C69 122.3(5)
C44 C45 N3 120.5(5)
C44 C45 C46 131.4(6)
N3 C45 C46 108.1(5)
C58 C57 C62 116.6(5)
C58 C57 B3 121.6(4)
C62 C57 B3 121.4(5)
C61 C62 C57 119.6(6)
C61 C62 C65 118.1(5)
C57 C62 C65 122.2(5)
C66 C67 C68 121.1(5)
C66 C67 C72 122.5(5)
C68 C67 C72 116.3(5)
C47 C46 C45 104.0(6)
C47 C46 C53 125.9(6)
C45 C46 C53 130.0(6)
C46 C47 C48 110.6(5)
C41 C40 C39 118.3(6)
C41 C40 C44 118.7(5)
C39 C40 C44 122.9(5)
C60 C61 C62 122.2(5)
C51 C50 C49 110.1(5)
C61 C60 C59 119.7(5)
C61 C60 C64 119.9(6)
C59 C60 C64 120.4(7)
C43 C42 C41 120.8(6)
C42 C43 C38 121.0(6)
C40 C41 C42 120.2(6)
C29 B1 C1 119.9(4)
C29 B1 C20 122.4(4)
C1 B1 C20 117.7(4)
F2 B2 F1 108.7(4)
F2 B2 N1 111.1(4)
F1 B2 N1 110.7(4)
F2 B2 N2 110.4(4)
F1 B2 N2 109.0(4)
N1 B2 N2 106.9(4)
C57 B3 C38 116.8(5)
C57 B3 C66 125.5(5)
C38 B3 C66 117.7(5)
F4 B4 F3 110.0(5)
F4 B4 N3 113.1(5)
F3 B4 N3 107.7(5)
F4 B4 N4 111.5(5)
F3 B4 N4 108.5(5)
N3 B4 N4 105.8(5)
C12 N1 C15 107.2(4)
C12 N1 B2 126.1(4)
C15 N1 B2 126.6(4)
C11 N2 C8 107.9(4)
C11 N2 B2 127.5(4)
C8 N2 B2 124.4(4)
C48 N3 C45 108.3(5)
C48 N3 B4 125.1(5)
C45 N3 B4 126.6(4)
C49 N4 C52 108.5(4)
C49 N4 B4 126.2(5)
C52 N4 B4 125.3(5)

loop_
_geom_bond_atom_site_label_1
_geom_bond_atom_site_label_2
_geom_bond_distance
C15 N1 1.388(6)
C15 C7 1.393(6)
C15 C14 1.437(6)
C7 C8 1.403(6)
C7 C3 1.478(6)
C1 C2 1.405(6)
C1 C6 1.411(7)
C1 B1 1.572(7)
C8 N2 1.403(6)
C8 C9 1.421(6)
C12 N1 1.367(6)
C12 C13 1.379(7)
C12 C18 1.493(7)
C20 C25 1.407(7)
C20 C21 1.408(6)
C20 B1 1.588(7)
C11 N2 1.348(6)
C11 C10 1.394(7)
C11 C17 1.493(7)
C33 C34 1.377(8)
C33 C32 1.397(8)
C14 C13 1.384(7)
C14 C19 1.486(7)
C10 C9 1.391(7)
C2 C3 1.391(6)
C3 C4 1.395(7)
C9 C16 1.482(7)
C29 C30 1.399(7)
C29 C34 1.450(7)
C29 B1 1.561(7)
C25 C24 1.393(7)
C25 C28 1.518(7)
C34 C37 1.471(7)
C22 C23 1.373(7)
C22 C21 1.409(7)
C30 C31 1.410(8)
C30 C35 1.515(8)
C24 C23 1.370(7)
C23 C27 1.509(7)
C31 C32 1.374(8)
C21 C26 1.485(7)
C5 C6 1.376(7)
C5 C4 1.377(7)
C32 C36 1.514(8)
C68 C69 1.349(7)
C68 C67 1.412(7)
C44 C45 1.381(8)
C44 C52 1.397(8)
C44 C40 1.486(8)
C39 C38 1.385(7)
C39 C40 1.404(7)
C58 C59 1.391(7)
C58 C57 1.417(8)
C58 C63 1.515(7)
C71 C70 1.375(7)
C71 C66 1.417(7)
C71 C74 1.516(7)
C66 C67 1.398(7)
C66 B3 1.586(8)
C52 N4 1.395(7)
C52 C51 1.437(7)
C51 C50 1.348(8)
C51 C56 1.482(9)
C38 C43 1.382(8)
C38 B3 1.585(9)
C59 C60 1.384(9)
C69 C70 1.395(7)
C69 C73 1.515(8)
C49 N4 1.348(7)
C49 C50 1.394(8)
C49 C55 1.495(8)
C48 N3 1.351(7)
C48 C47 1.384(9)
C48 C54 1.495(9)
C45 N3 1.389(8)
C45 C46 1.459(8)
C57 C62 1.429(7)
C57 B3 1.550(8)
C62 C61 1.394(8)
C62 C65 1.504(8)
C67 C72 1.521(7)
C46 C47 1.376(9)
C46 C53 1.484(10)
C40 C41 1.376(9)
C61 C60 1.370(9)
C60 C64 1.545(8)
C42 C43 1.367(9)
C42 C41 1.377(10)
B2 F2 1.379(6)
B2 F1 1.388(6)
B2 N1 1.530(6)
B2 N2 1.550(7)
B4 F4 1.356(8)
B4 F3 1.428(8)
B4 N3 1.543(9)
B4 N4 1.550(8)
